data_4506094
loop_
_publ_author_name
'Zhu, Yan'
'Luo, Feng'
'Song, Yu-mei'
'Feng, Xue-feng'
'Luo, Ming-biao'
'Liao, Zhen-wei'
'Sun, Gong-ming'
'Tian, Xiao-zhao'
'Yuan, Zi-Jun'

_publ_section_title
;
 The First One-Pot Synthesis of Multinuclear 3d-4f Metal--Organic
 Compounds Involving a Polytopic N,O-Donor Ligand Formed in Situ
;
_journal_issue 5
_journal_name_full 'Crystal Growth &amp; Design'
_journal_page_first 2158
_journal_paper_doi 10.1021/cg3002509
_journal_volume 12
_journal_year 2012
_chemical_formula_sum 'C120 H86 Co4 Eu2 N12 O14'
_chemical_formula_weight 2459.65
_chemical_name_systematic
; 
 ? 
;
_space_group_IT_number 176
_symmetry_cell_setting hexagonal
_symmetry_space_group_name_Hall '-P 6c'
_symmetry_space_group_name_H-M 'P 63/m'
_atom_sites_solution_hydrogens geom
_atom_sites_solution_primary direct
_atom_sites_solution_secondary difmap
_audit_creation_method SHELXL-97
_cell_angle_alpha 90.00
_cell_angle_beta 90.00
_cell_angle_gamma 120.00
_cell_formula_units_Z 1
_cell_length_a 13.4072(2)
_cell_length_b 13.4072(2)
_cell_length_c 18.3357(7)
_cell_measurement_reflns_used 4175
_cell_measurement_temperature 296(2)
_cell_measurement_theta_max 27.53
_cell_measurement_theta_min 2.83
_cell_volume 2854.33(12)
_computing_cell_refinement 'Bruker SMART'
_computing_data_collection 'Bruker SMART'
_computing_data_reduction 'Bruker SAINT'
_computing_molecular_graphics 'Bruker SHELXTL'
_computing_publication_material 'Bruker SHELXTL'
_computing_structure_refinement 'SHELXL-97 (Sheldrick, 1997)'
_computing_structure_solution 'SHELXS-97 (Sheldrick, 1990)'
_diffrn_ambient_temperature 296(2)
_diffrn_measured_fraction_theta_full 0.993
_diffrn_measured_fraction_theta_max 0.993
_diffrn_measurement_device_type 'CCD area detector'
_diffrn_measurement_method 'phi and omega scans'
_diffrn_radiation_monochromator graphite
_diffrn_radiation_source 'fine-focus sealed tube'
_diffrn_radiation_type MoK\a
_diffrn_radiation_wavelength 0.71073
_diffrn_reflns_av_R_equivalents 0.0577
_diffrn_reflns_av_sigmaI/netI 0.0324
_diffrn_reflns_limit_h_max 16
_diffrn_reflns_limit_h_min -16
_diffrn_reflns_limit_k_max 16
_diffrn_reflns_limit_k_min -16
_diffrn_reflns_limit_l_max 15
_diffrn_reflns_limit_l_min -22
_diffrn_reflns_number 13670
_diffrn_reflns_theta_full 25.50
_diffrn_reflns_theta_max 25.50
_diffrn_reflns_theta_min 2.08
_exptl_absorpt_coefficient_mu 1.715
_exptl_absorpt_correction_T_max 0.8337
_exptl_absorpt_correction_T_min 0.7040
_exptl_absorpt_correction_type none
_exptl_crystal_density_diffrn 1.431
_exptl_crystal_density_meas 0
_exptl_crystal_density_method 'not measured'
_exptl_crystal_F_000 1236
_exptl_crystal_size_max 0.22
_exptl_crystal_size_mid 0.22
_exptl_crystal_size_min 0.11
_refine_diff_density_max 1.848
_refine_diff_density_min -1.971
_refine_diff_density_rms 0.102
_refine_ls_extinction_method none
_refine_ls_goodness_of_fit_ref 1.087
_refine_ls_hydrogen_treatment mixed
_refine_ls_matrix_type full
_refine_ls_number_parameters 132
_refine_ls_number_reflns 1835
_refine_ls_number_restraints 1
_refine_ls_restrained_S_all 1.086
_refine_ls_R_factor_all 0.1001
_refine_ls_R_factor_gt 0.0813
_refine_ls_shift/su_max 0.321
_refine_ls_shift/su_mean 0.011
_refine_ls_structure_factor_coef Fsqd
_refine_ls_weighting_details 'calc w=1/[\s^2^(Fo^2^)+(0.0260P)^2^+21.2941P] where P=(Fo^2^+2Fc^2^)/3'
_refine_ls_weighting_scheme calc
_refine_ls_wR_factor_gt 0.1523
_refine_ls_wR_factor_ref 0.1612
_reflns_number_gt 1467
_reflns_number_total 1835
_reflns_threshold_expression >2sigma(I)
_cod_data_source_file cg3002509_si_002.cif
_cod_data_source_block 6
_cod_depositor_comments
;
The following automatic conversions were performed:

'_symmetry_cell_setting' value 'Hexagonal' changed to 'hexagonal'
according to /home/saulius/struct/CIF-dictionaries/cif_core.dic
dictionary named 'cif_core.dic' version 2.4.1 from 2010-06-29.

Automatic conversion script
Id: cif_fix_values 1715 2011-07-08 13:25:40Z adriana 
;
_cod_original_sg_symbol_H-M P6(3)/m
_cod_database_code 4506094

loop_
_symmetry_equiv_pos_as_xyz
'x, y, z'
'-y, x-y, z'
'-x+y, -x, z'
'-x, -y, z+1/2'
'y, -x+y, z+1/2'
'x-y, x, z+1/2'
'-x, -y, -z'
'y, -x+y, -z'
'x-y, x, -z'
'x, y, -z-1/2'
'-y, x-y, -z-1/2'
'-x+y, -x, -z-1/2'

loop_
_atom_site_label
_atom_site_type_symbol
_atom_site_fract_x
_atom_site_fract_y
_atom_site_fract_z
_atom_site_U_iso_or_equiv
_atom_site_adp_type
_atom_site_occupancy
_atom_site_symmetry_multiplicity
_atom_site_calc_flag
_atom_site_refinement_flags
C1 C 0.4737(10) 0.6228(8) -0.0320(5) 0.080(3) Uani 1 1 d .
H1 H 0.4062 0.5867 -0.0593 0.06(2) Uiso 1 1 calc R
C2 C 0.5725(12) 0.6291(10) -0.0608(5) 0.093(3) Uani 1 1 d .
H2 H 0.5695 0.5971 -0.1063 0.10(3) Uiso 1 1 calc R
C3 C 0.6723(11) 0.6807(10) -0.0238(5) 0.086(3) Uani 1 1 d .
H3 H 0.7385 0.6852 -0.0433 0.13(5) Uiso 1 1 calc R
C4 C 0.6744(9) 0.7290(8) 0.0467(5) 0.071(3) Uani 1 1 d .
C5 C 0.5719(8) 0.7187(7) 0.0717(4) 0.056(2) Uani 1 1 d .
C6 C 0.5677(7) 0.7669(6) 0.1405(4) 0.0481(17) Uani 1 1 d .
C7 C 0.6706(8) 0.8301(8) 0.1805(4) 0.063(2) Uani 1 1 d .
C8 C 0.7706(10) 0.8346(11) 0.1537(5) 0.092(3) Uani 1 1 d .
H8 H 0.8376 0.8727 0.1814 0.16(6) Uiso 1 1 calc R
C9 C 0.7752(11) 0.7855(13) 0.0885(6) 0.109(4) Uani 1 1 d .
H9 H 0.8433 0.7899 0.0728 0.18(6) Uiso 1 1 calc R
C10 C 0.6695(10) 0.8901(11) 0.2500 0.062(3) Uani 1 2 d S
C11 C 0.7707(15) 1.0174(14) 0.2500 0.097(5) Uani 1 2 d S
H11A H 0.7640 1.0569 0.2917 0.09(10) Uiso 0.50 1 calc PR
H11B H 0.7675 1.0552 0.2063 0.2(2) Uiso 0.50 1 calc PR
H11C H 0.8427 1.0184 0.2519 0.3(2) Uiso 1 2 calc SR
Co1 Co 0.3333 0.6667 0.08484(8) 0.0559(5) Uani 1 3 d S
Eu1 Eu 0.3333 0.6667 0.2500 0.0680(4) Uani 1 6 d S
H1A H 0.5913 0.8927 0.2500 0.082 Uiso 1 2 d SR
H1W H 0.4486 0.9701 0.2500 0.082 Uiso 0.33 2 d SPRD
N1 N 0.4715(7) 0.6657(6) 0.0324(3) 0.0622(18) Uani 1 1 d .
O1 O 0.4691(4) 0.7576(4) 0.1609(2) 0.0510(12) Uani 1 1 d .
O2 O 0.4120(12) 0.8971(8) 0.2500 0.035(4) Uani 0.33 2 d SPD

loop_
_atom_site_aniso_label
_atom_site_aniso_U_11
_atom_site_aniso_U_22
_atom_site_aniso_U_33
_atom_site_aniso_U_23
_atom_site_aniso_U_13
_atom_site_aniso_U_12
C1 0.110(8) 0.070(6) 0.052(5) -0.017(5) 0.005(6) 0.039(6)
C2 0.132(10) 0.107(9) 0.053(6) -0.008(6) 0.026(6) 0.069(8)
C3 0.121(9) 0.120(9) 0.058(6) 0.011(6) 0.025(6) 0.090(8)
C4 0.096(7) 0.083(6) 0.057(5) 0.013(5) 0.020(5) 0.061(6)
C5 0.078(6) 0.057(5) 0.040(4) 0.009(4) 0.014(4) 0.040(5)
C6 0.060(5) 0.056(4) 0.039(4) 0.013(3) 0.007(3) 0.037(4)
C7 0.064(5) 0.095(6) 0.042(4) 0.000(4) 0.000(4) 0.049(5)
C8 0.088(7) 0.157(11) 0.063(6) 0.009(7) 0.006(6) 0.085(8)
C9 0.104(9) 0.199(14) 0.062(6) 0.017(8) 0.011(6) 0.103(10)
C10 0.049(7) 0.076(8) 0.046(6) 0.000 0.000 0.021(6)
C11 0.081(11) 0.076(10) 0.072(10) 0.000 0.000 -0.007(8)
Co1 0.0705(8) 0.0705(8) 0.0268(8) 0.000 0.000 0.0352(4)
Eu1 0.0911(6) 0.0911(6) 0.0219(4) 0.000 0.000 0.0456(3)
N1 0.090(5) 0.059(4) 0.035(3) 0.000(3) 0.010(3) 0.036(4)
O1 0.054(3) 0.069(3) 0.036(2) -0.003(2) 0.002(2) 0.036(3)
O2 0.015(8) 0.058(12) 0.031(9) 0.000 0.000 0.018(8)

loop_
_atom_type_symbol
_atom_type_description
_atom_type_scat_dispersion_real
_atom_type_scat_dispersion_imag
_atom_type_scat_source
C C 0.0033 0.0016 'International Tables Vol C Tables 4.2.6.8 and 6.1.1.4'
H H 0.0000 0.0000 'International Tables Vol C Tables 4.2.6.8 and 6.1.1.4'
N N 0.0061 0.0033 'International Tables Vol C Tables 4.2.6.8 and 6.1.1.4'
O O 0.0106 0.0060 'International Tables Vol C Tables 4.2.6.8 and 6.1.1.4'
Co Co 0.3494 0.9721 'International Tables Vol C Tables 4.2.6.8 and 6.1.1.4'
Eu Eu -0.1578 3.6682 'International Tables Vol C Tables 4.2.6.8 and 6.1.1.4'

loop_
_geom_angle_atom_site_label_1
_geom_angle_atom_site_label_2
_geom_angle_atom_site_label_3
_geom_angle
_geom_angle_site_symmetry_1
_geom_angle_site_symmetry_3
N1 C1 C2 122.8(11) . .
N1 C1 H1 118.6 . .
C2 C1 H1 118.6 . .
C3 C2 C1 120.9(9) . .
C3 C2 H2 119.6 . .
C1 C2 H2 119.5 . .
C2 C3 C4 118.4(10) . .
C2 C3 H3 120.8 . .
C4 C3 H3 120.8 . .
C5 C4 C9 120.8(9) . .
C5 C4 C3 117.1(10) . .
C9 C4 C3 122.1(10) . .
N1 C5 C4 123.0(7) . .
N1 C5 C6 116.6(7) . .
C4 C5 C6 120.4(8) . .
O1 C6 C7 122.8(7) . .
O1 C6 C5 118.1(7) . .
C7 C6 C5 118.9(7) . .
C8 C7 C6 118.1(8) . .
C8 C7 C10 122.5(9) . .
C6 C7 C10 119.5(8) . .
C9 C8 C7 123.6(11) . .
C9 C8 H8 118.2 . .
C7 C8 H8 118.2 . .
C8 C9 C4 118.1(11) . .
C8 C9 H9 121.0 . .
C4 C9 H9 121.0 . .
C7 C10 C7 114.9(11) . 10_556
C7 C10 C11 110.4(7) . .
C7 C10 C11 110.4(7) 10_556 .
C7 C10 H1A 106.8 . .
C7 C10 H1A 106.8 10_556 .
C11 C10 H1A 107.2 . .
C10 C11 H11A 109.6 . .
C10 C11 H11B 109.6 . .
H11A C11 H11B 109.4 . .
C10 C11 H11C 109.4 . .
H11A C11 H11C 109.4 . .
H11B C11 H11C 109.4 . .
N1 Co1 N1 100.5(2) 2_665 3_565
N1 Co1 N1 100.5(2) 2_665 .
N1 Co1 N1 100.5(2) 3_565 .
N1 Co1 O1 78.4(2) 2_665 2_665
N1 Co1 O1 99.7(2) 3_565 2_665
N1 Co1 O1 159.6(2) . 2_665
N1 Co1 O1 99.7(2) 2_665 .
N1 Co1 O1 159.6(2) 3_565 .
N1 Co1 O1 78.4(2) . .
O1 Co1 O1 81.69(19) 2_665 .
N1 Co1 O1 159.6(2) 2_665 3_565
N1 Co1 O1 78.4(2) 3_565 3_565
N1 Co1 O1 99.7(2) . 3_565
O1 Co1 O1 81.69(19) 2_665 3_565
O1 Co1 O1 81.69(19) . 3_565
N1 Co1 Eu1 117.37(19) 2_665 .
N1 Co1 Eu1 117.37(19) 3_565 .
N1 Co1 Eu1 117.37(19) . .
O1 Co1 Eu1 49.04(13) 2_665 .
O1 Co1 Eu1 49.04(13) . .
O1 Co1 Eu1 49.04(13) 3_565 .
O1 Eu1 O1 91.0(2) 2_665 11_666
O1 Eu1 O1 138.97(9) 2_665 10_556
O1 Eu1 O1 74.75(18) 11_666 10_556
O1 Eu1 O1 74.75(18) 2_665 3_565
O1 Eu1 O1 138.97(9) 11_666 3_565
O1 Eu1 O1 138.97(9) 10_556 3_565
O1 Eu1 O1 74.75(18) 2_665 .
O1 Eu1 O1 138.97(9) 11_666 .
O1 Eu1 O1 91.0(2) 10_556 .
O1 Eu1 O1 74.75(18) 3_565 .
O1 Eu1 O1 138.97(9) 2_665 12_566
O1 Eu1 O1 74.75(18) 11_666 12_566
O1 Eu1 O1 74.75(18) 10_556 12_566
O1 Eu1 O1 91.0(2) 3_565 12_566
O1 Eu1 O1 138.97(9) . 12_566
O1 Eu1 O2 69.9(2) 2_665 .
O1 Eu1 O2 69.9(2) 11_666 .
O1 Eu1 O2 69.0(2) 10_556 .
O1 Eu1 O2 134.50(12) 3_565 .
O1 Eu1 O2 69.0(2) . .
O1 Eu1 O2 134.50(12) 12_566 .
O1 Eu1 O2 69.0(2) 2_665 2_665
O1 Eu1 O2 69.0(2) 11_666 2_665
O1 Eu1 O2 134.50(12) 10_556 2_665
O1 Eu1 O2 69.9(2) 3_565 2_665
O1 Eu1 O2 134.50(12) . 2_665
O1 Eu1 O2 69.9(2) 12_566 2_665
O2 Eu1 O2 120.000(1) . 2_665
O1 Eu1 O2 134.50(12) 2_665 3_565
O1 Eu1 O2 134.50(12) 11_666 3_565
O1 Eu1 O2 69.9(2) 10_556 3_565
O1 Eu1 O2 69.0(2) 3_565 3_565
O1 Eu1 O2 69.9(2) . 3_565
O1 Eu1 O2 69.0(2) 12_566 3_565
O2 Eu1 O2 120.000(4) . 3_565
O2 Eu1 O2 120.000(3) 2_665 3_565
O1 Eu1 Co1 135.50(12) 2_665 10_556
O1 Eu1 Co1 44.50(12) 11_666 10_556
O1 Eu1 Co1 44.50(12) 10_556 10_556
O1 Eu1 Co1 135.50(12) 3_565 10_556
O1 Eu1 Co1 135.50(12) . 10_556
O1 Eu1 Co1 44.50(12) 12_566 10_556
O2 Eu1 Co1 90.000(1) . 10_556
O2 Eu1 Co1 90.000(1) 2_665 10_556
O2 Eu1 Co1 90.0 3_565 10_556
O1 Eu1 Co1 44.50(12) 2_665 .
O1 Eu1 Co1 135.50(12) 11_666 .
O1 Eu1 Co1 135.50(12) 10_556 .
O1 Eu1 Co1 44.50(12) 3_565 .
O1 Eu1 Co1 44.50(12) . .
O1 Eu1 Co1 135.50(12) 12_566 .
O2 Eu1 Co1 90.0 . .
O2 Eu1 Co1 90.000(1) 2_665 .
O2 Eu1 Co1 90.0 3_565 .
Co1 Eu1 Co1 180.0 10_556 .
C1 N1 C5 117.8(8) . .
C1 N1 Co1 128.8(7) . .
C5 N1 Co1 113.4(5) . .
C6 O1 Co1 113.5(4) . .
C6 O1 Eu1 138.1(4) . .
Co1 O1 Eu1 86.46(18) . .
Eu1 O2 H1W 169.4 . .

loop_
_geom_bond_atom_site_label_1
_geom_bond_atom_site_label_2
_geom_bond_distance
_geom_bond_site_symmetry_2
C1 N1 1.320(10) .
C1 C2 1.389(14) .
C1 H1 0.9300 .
C2 C3 1.342(15) .
C2 H2 0.9300 .
C3 C4 1.440(12) .
C3 H3 0.9300 .
C4 C5 1.389(12) .
C4 C9 1.402(15) .
C5 N1 1.371(10) .
C5 C6 1.431(10) .
C6 O1 1.319(8) .
C6 C7 1.412(11) .
C7 C8 1.401(12) .
C7 C10 1.511(10) .
C8 C9 1.381(14) .
C8 H8 0.9300 .
C9 H9 0.9300 .
C10 C7 1.511(10) 10_556
C10 C11 1.561(18) .
C10 H1A 1.0668 .
C11 H11A 0.9604 .
C11 H11B 0.9604 .
C11 H11C 0.9604 .
Co1 N1 2.093(7) 2_665
Co1 N1 2.093(7) 3_565
Co1 N1 2.093(7) .
Co1 O1 2.127(5) 2_665
Co1 O1 2.127(5) .
Co1 O1 2.127(5) 3_565
Co1 Eu1 3.0283(15) .
Eu1 O1 2.291(5) 2_665
Eu1 O1 2.291(5) 11_666
Eu1 O1 2.291(5) 10_556
Eu1 O1 2.291(5) 3_565
Eu1 O1 2.291(5) .
Eu1 O1 2.291(5) 12_566
Eu1 O2 2.721(10) .
Eu1 O2 2.721(10) 2_665
Eu1 O2 2.721(10) 3_565
Eu1 Co1 3.0283(15) 10_556
O2 H1W 0.8472 .

loop_
_geom_torsion_atom_site_label_1
_geom_torsion_atom_site_label_2
_geom_torsion_atom_site_label_3
_geom_torsion_atom_site_label_4
_geom_torsion
_geom_torsion_site_symmetry_1
_geom_torsion_site_symmetry_4
N1 C1 C2 C3 -0.4(17) . .
C1 C2 C3 C4 0.3(17) . .
C2 C3 C4 C5 -0.1(14) . .
C2 C3 C4 C9 -179.3(11) . .
C9 C4 C5 N1 179.1(9) . .
C3 C4 C5 N1 -0.1(12) . .
C9 C4 C5 C6 0.7(13) . .
C3 C4 C5 C6 -178.6(8) . .
N1 C5 C6 O1 -0.4(10) . .
C4 C5 C6 O1 178.2(7) . .
N1 C5 C6 C7 -175.2(7) . .
C4 C5 C6 C7 3.3(11) . .
O1 C6 C7 C8 -179.8(8) . .
C5 C6 C7 C8 -5.2(12) . .
O1 C6 C7 C10 0.1(12) . .
C5 C6 C7 C10 174.7(8) . .
C6 C7 C8 C9 3.4(16) . .
C10 C7 C8 C9 -176.5(11) . .
C7 C8 C9 C4 0.5(18) . .
C5 C4 C9 C8 -2.6(17) . .
C3 C4 C9 C8 176.6(10) . .
C8 C7 C10 C7 -77.0(14) . 10_556
C6 C7 C10 C7 103.1(10) . 10_556
C8 C7 C10 C11 48.5(15) . .
C6 C7 C10 C11 -131.4(12) . .
N1 Co1 Eu1 O1 41.4(3) 2_665 2_665
N1 Co1 Eu1 O1 -78.6(3) 3_565 2_665
N1 Co1 Eu1 O1 161.4(3) . 2_665
O1 Co1 Eu1 O1 120.000(1) . 2_665
O1 Co1 Eu1 O1 -120.000(1) 3_565 2_665
N1 Co1 Eu1 O1 41.4(3) 2_665 11_666
N1 Co1 Eu1 O1 -78.6(3) 3_565 11_666
N1 Co1 Eu1 O1 161.4(3) . 11_666
O1 Co1 Eu1 O1 0.000(2) 2_665 11_666
O1 Co1 Eu1 O1 120.000(2) . 11_666
O1 Co1 Eu1 O1 -120.000(2) 3_565 11_666
N1 Co1 Eu1 O1 -78.6(3) 2_665 10_556
N1 Co1 Eu1 O1 161.4(3) 3_565 10_556
N1 Co1 Eu1 O1 41.4(3) . 10_556
O1 Co1 Eu1 O1 -120.0 2_665 10_556
O1 Co1 Eu1 O1 0.0 . 10_556
O1 Co1 Eu1 O1 120.0 3_565 10_556
N1 Co1 Eu1 O1 161.4(3) 2_665 3_565
N1 Co1 Eu1 O1 41.4(3) 3_565 3_565
N1 Co1 Eu1 O1 -78.6(3) . 3_565
O1 Co1 Eu1 O1 120.0 2_665 3_565
O1 Co1 Eu1 O1 -120.0 . 3_565
N1 Co1 Eu1 O1 -78.6(3) 2_665 .
N1 Co1 Eu1 O1 161.4(3) 3_565 .
N1 Co1 Eu1 O1 41.4(3) . .
O1 Co1 Eu1 O1 -120.0 2_665 .
O1 Co1 Eu1 O1 120.0 3_565 .
N1 Co1 Eu1 O1 161.4(3) 2_665 12_566
N1 Co1 Eu1 O1 41.4(3) 3_565 12_566
N1 Co1 Eu1 O1 -78.6(3) . 12_566
O1 Co1 Eu1 O1 120.0 2_665 12_566
O1 Co1 Eu1 O1 -120.0 . 12_566
O1 Co1 Eu1 O1 0.0 3_565 12_566
N1 Co1 Eu1 O2 -19.3(4) 2_665 .
N1 Co1 Eu1 O2 -139.3(4) 3_565 .
N1 Co1 Eu1 O2 100.7(4) . .
O1 Co1 Eu1 O2 -60.7(4) 2_665 .
O1 Co1 Eu1 O2 59.3(4) . .
O1 Co1 Eu1 O2 179.3(4) 3_565 .
N1 Co1 Eu1 O2 100.7(4) 2_665 2_665
N1 Co1 Eu1 O2 -19.3(4) 3_565 2_665
N1 Co1 Eu1 O2 -139.3(4) . 2_665
O1 Co1 Eu1 O2 59.3(4) 2_665 2_665
O1 Co1 Eu1 O2 179.3(4) . 2_665
O1 Co1 Eu1 O2 -60.7(4) 3_565 2_665
N1 Co1 Eu1 O2 -139.3(4) 2_665 3_565
N1 Co1 Eu1 O2 100.7(4) 3_565 3_565
N1 Co1 Eu1 O2 -19.3(4) . 3_565
O1 Co1 Eu1 O2 179.3(4) 2_665 3_565
O1 Co1 Eu1 O2 -60.7(4) . 3_565
O1 Co1 Eu1 O2 59.3(4) 3_565 3_565
N1 Co1 Eu1 Co1 -30(100) 2_665 10_556
N1 Co1 Eu1 Co1 -150(100) 3_565 10_556
N1 Co1 Eu1 Co1 90(100) . 10_556
O1 Co1 Eu1 Co1 -71(100) 2_665 10_556
O1 Co1 Eu1 Co1 49(100) . 10_556
O1 Co1 Eu1 Co1 169(100) 3_565 10_556
C2 C1 N1 C5 0.2(13) . .
C2 C1 N1 Co1 179.4(7) . .
C4 C5 N1 C1 0.1(12) . .
C6 C5 N1 C1 178.6(7) . .
C4 C5 N1 Co1 -179.3(6) . .
C6 C5 N1 Co1 -0.8(8) . .
N1 Co1 N1 C1 -80.3(6) 2_665 .
N1 Co1 N1 C1 22.6(8) 3_565 .
O1 Co1 N1 C1 -165.3(7) 2_665 .
O1 Co1 N1 C1 -178.2(8) . .
O1 Co1 N1 C1 102.5(7) 3_565 .
Eu1 Co1 N1 C1 151.1(7) . .
N1 Co1 N1 C5 98.9(7) 2_665 .
N1 Co1 N1 C5 -158.2(6) 3_565 .
O1 Co1 N1 C5 13.9(10) 2_665 .
O1 Co1 N1 C5 1.1(5) . .
O1 Co1 N1 C5 -78.3(5) 3_565 .
Eu1 Co1 N1 C5 -29.6(6) . .
C7 C6 O1 Co1 175.9(6) . .
C5 C6 O1 Co1 1.3(8) . .
C7 C6 O1 Eu1 -71.5(10) . .
C5 C6 O1 Eu1 113.8(7) . .
N1 Co1 O1 C6 -100.1(5) 2_665 .
N1 Co1 O1 C6 87.8(8) 3_565 .
N1 Co1 O1 C6 -1.3(5) . .
O1 Co1 O1 C6 -176.8(5) 2_665 .
O1 Co1 O1 C6 100.5(5) 3_565 .
Eu1 Co1 O1 C6 141.9(5) . .
N1 Co1 O1 Eu1 118.0(2) 2_665 .
N1 Co1 O1 Eu1 -54.1(7) 3_565 .
N1 Co1 O1 Eu1 -143.1(2) . .
O1 Co1 O1 Eu1 41.37(7) 2_665 .
O1 Co1 O1 Eu1 -41.37(7) 3_565 .
O1 Eu1 O1 C6 -160.9(7) 2_665 .
O1 Eu1 O1 C6 125.7(8) 11_666 .
O1 Eu1 O1 C6 58.1(7) 10_556 .
O1 Eu1 O1 C6 -83.0(8) 3_565 .
O1 Eu1 O1 C6 -9.6(7) 12_566 .
O2 Eu1 O1 C6 125.1(7) . .
O2 Eu1 O1 C6 -122.9(8) 2_665 .
O2 Eu1 O1 C6 -10.1(7) 3_565 .
Co1 Eu1 O1 C6 58.1(7) 10_556 .
Co1 Eu1 O1 C6 -121.9(7) . .
O1 Eu1 O1 Co1 -38.99(6) 2_665 .
O1 Eu1 O1 Co1 -112.38(4) 11_666 .
O1 Eu1 O1 Co1 180.0 10_556 .
O1 Eu1 O1 Co1 38.99(6) 3_565 .
O1 Eu1 O1 Co1 112.38(4) 12_566 .
O2 Eu1 O1 Co1 -113.0(3) . .
O2 Eu1 O1 Co1 -1.0(5) 2_665 .
O2 Eu1 O1 Co1 111.8(3) 3_565 .
Co1 Eu1 O1 Co1 180.0 10_556 .
